data_1566215
loop_
_publ_author_name
'Gwladys Steciuk'
'Jiri Sejkora'
'Jiri Cejka'
'Jakub Plasil'
'Jan Hlousek'

_publ_section_title
;
 Krupickaite, Cu6[AsO3(OH)]6 . 8H2O, a new copper arsenate mineral from
 Jachymov (Czech Republic)
;
_journal_name_full 'Journal of GeoSciences'
_journal_page_first 37
_journal_page_last 50
_journal_paper_doi 10.3190/jgeosci.318
_journal_volume 66
_journal_year 2021
_chemical_absolute_configuration .
_chemical_formula_sum 'As6 Cu6 H18 O32.216'
_chemical_formula_weight 1364.4
_space_group_IT_number 14
_space_group_name_Hall '-P 2yn'
_space_group_name_H-M_alt 'P 1 21/n 1'
_symmetry_cell_setting monoclinic
_symmetry_Int_Tables_number 14
_symmetry_space_group_name_Hall '-P 2yn'
_symmetry_space_group_name_H-M 'P 1 21/n 1'
_cell_angle_alpha 90
_cell_angle_beta 103.424
_cell_angle_gamma 90
_cell_formula_units_Z 4
_cell_length_a 15.2525
_cell_length_b 17.5922
_cell_length_c 10.2747
_cell_measurement_temperature 293
_cell_volume 2681.636
_diffrn_ambient_temperature 293
_diffrn_measured_fraction_theta_full 0.74
_diffrn_measured_fraction_theta_max 0.72
_diffrn_radiation_probe electron
_diffrn_radiation_type electron
_diffrn_radiation_wavelength 0.0251
_diffrn_reflns_av_unetI/netI 0.5071
_diffrn_reflns_limit_h_max 21
_diffrn_reflns_limit_h_min -21
_diffrn_reflns_limit_k_max 19
_diffrn_reflns_limit_k_min -20
_diffrn_reflns_limit_l_max 14
_diffrn_reflns_limit_l_min -14
_diffrn_reflns_number 157118
_diffrn_reflns_theta_full 0.48
_diffrn_reflns_theta_max 1.01
_diffrn_reflns_theta_min 0.06
_exptl_absorpt_coefficient_mu 0
_exptl_crystal_density_diffrn 3.3794
_exptl_crystal_F_000 2591
_refine_diff_density_max 0.40
_refine_diff_density_min -0.39
_refine_ls_extinction_method none
_refine_ls_goodness_of_fit_gt 0.00
_refine_ls_goodness_of_fit_ref 1.81
_refine_ls_hydrogen_treatment refall
_refine_ls_number_constraints 64
_refine_ls_number_parameters 350
_refine_ls_number_reflns 19715
_refine_ls_number_restraints 114
_refine_ls_R_factor_all 0.5338
_refine_ls_R_factor_gt 0.1307
_refine_ls_shift/su_max 0.0674
_refine_ls_shift/su_mean 0.0069
_refine_ls_structure_factor_coef F
_refine_ls_weighting_details w=1/(\s^2^(F)+0.0001F^2^)
_refine_ls_weighting_scheme sigma
_refine_ls_wR_factor_gt 0.1180
_refine_ls_wR_factor_ref 0.1727
_reflns_number_gt 2027
_reflns_number_total 19715
_reflns_threshold_expression I>3\s(I)
_cod_data_source_file jgeosci.318_ESI_krupickaite.cif
_cod_data_source_block I
_cod_original_cell_volume 2681.635
_cod_original_sg_symbol_Hall '-P 2yabc'
_cod_database_code 1566215

loop_
_space_group_symop_id
_space_group_symop_operation_xyz
1 x,y,z
2 -x+1/2,y+1/2,-z+1/2
3 -x,-y,-z
4 x+1/2,-y+1/2,z+1/2

loop_
_atom_site_label
_atom_site_type_symbol
_atom_site_fract_x
_atom_site_fract_y
_atom_site_fract_z
_atom_site_adp_type
_atom_site_U_iso_or_equiv
_atom_site_site_symmetry_multiplicity
_atom_site_occupancy
_atom_site_calc_flag
_atom_site_refinement_flags
_atom_site_disorder_assembly
_atom_site_disorder_group
As1 As 0.23482(13) 0.8246(3) 0.4930(2) Uiso 0.0078 4 1 d . . .
As2 As 0.60343(14) 0.8189(3) 0.4325(2) Uiso 0.0078 4 1 d . . .
As3 As 0.01903(14) 0.7152(3) 0.3008(2) Uiso 0.0078 4 1 d . . .
As4 As 0.32106(14) 0.7841(2) 0.1261(2) Uiso 0.0078 4 1 d . . .
As5 As 0.34173(14) 0.6283(2) 0.6385(2) Uiso 0.0078 4 1 d . . .
As6 As 0.49637(14) 0.6214(2) 0.2899(2) Uiso 0.0078 4 1 d . . .
Cu1 Cu 0.42094(19) 0.6619(3) 0.9650(3) Uiso 0.0078 4 1 d . . .
Cu2 Cu 0.61934(16) 0.6851(3) 0.6260(2) Uiso 0.0078 4 1 d . . .
Cu3 Cu 0.27092(15) 0.7633(3) 0.8018(2) Uiso 0.0078 4 1 d . . .
Cu4 Cu 0.41916(17) 0.7510(2) 0.4643(3) Uiso 0.0078 4 1 d . . .
Cu5 Cu 0.56273(15) 0.7662(3) 0.1271(2) Uiso 0.0078 4 1 d . . .
Cu6 Cu 0.21644(16) 0.6875(3) 0.2970(2) Uiso 0.0078 4 1 d . . .
O1 O 0.6543(4) 0.9058(4) 0.4404(6) Uiso 0.0142 4 1 d . . .
O2 O 0.3386(4) 0.5798(4) 0.9895(7) Uiso 0.0142 4 1 d . . .
O3 O 0.5930(4) 0.8605(5) 0.0968(6) Uiso 0.0142 4 1 d . . .
O4 O 0.1821(4) 0.7899(4) 0.3448(5) Uiso 0.0142 4 1 d . . .
O5 O 0.1036(4) 0.6525(5) 0.3425(6) Uiso 0.0142 4 1 d . . .
O6 O 0.1929(4) 0.9162(3) 0.4854(7) Uiso 0.0142 4 1 d . . .
O7 O 0.2535(3) 0.5676(4) 0.6307(6) Uiso 0.0142 4 1 d . . .
O8 O 0.4963(4) 0.6706(5) 0.1543(4) Uiso 0.0142 4 1 d . . .
O9 O 0.5965(3) 0.5747(3) 0.6336(6) Uiso 0.0142 4 1 d . . .
O10 O 0.2421(4) 0.5842(4) 0.2437(6) Uiso 0.0142 4 1 d . . .
O11 O 0.6540(4) 0.7878(5) 0.5837(4) Uiso 0.0142 4 1 d . . .
O12 O 0.3285(3) 0.6801(4) 0.4989(5) Uiso 0.0142 4 1 d . . .
O13 O 0.0061(4) 0.7539(4) 0.4395(3) Uiso 0.0142 4 1 d . . .
O14 O 0.5057(4) 0.6795(4) 0.4242(5) Uiso 0.0142 4 1 d . . .
O15 O 0.5957(3) 0.5714(3) 0.3256(6) Uiso 0.0142 4 1 d . . .
O16 O -0.0750(4) 0.6601(6) 0.2673(5) Uiso 0.0142 4 1 d . . .
O17 O 0.5081(4) 0.5656(3) 0.9308(7) Uiso 0.0142 4 1 d . . .
O18 O 0.4154(3) 0.5581(3) 0.2433(6) Uiso 0.0142 4 1 d . . .
O19 O 0.2049(4) 0.7824(4) 0.6227(3) Uiso 0.0142 4 1 d . . .
O20 O 0.2597(3) 0.8699(4) 0.8498(5) Uiso 0.0142 4 1 d . . .
O21 O 0.6366(4) 0.7710(6) 0.3106(4) Uiso 0.0142 4 1 d . . .
O22 O 0.3458(2) 0.8364(4) 0.5051(5) Uiso 0.0142 4 1 d . . .
O23 O 0.4324(3) 0.5751(3) 0.6649(6) Uiso 0.0142 4 1 d . . .
O24 O 0.2411(3) 0.8484(3) 0.1059(5) Uiso 0.0142 4 1 d . . .
O25 O 0.4173(4) 0.8390(5) 0.1547(5) Uiso 0.0142 4 1 d . . .
O26 O 0.3528(3) 0.6873(3) 0.7662(5) Uiso 0.0142 4 1 d . . .
O27 O 0.4922(2) 0.8233(9) 0.4162(6) Uiso 0.0142 4 1 d . . .
O28 O 0.0120(4) 0.7765(5) 0.1738(6) Uiso 0.0142 4 1 d . . .
O29 O 0.3297(3) 0.7219(5) 0.2526(5) Uiso 0.0142 4 1 d . . .
O30 O 0.3179(4) 0.7361(4) 0.9859(4) Uiso 0.0142 4 1 d . . .
Ow1 O 0.0966(8) 0.4688(7) 0.0558(12) Uiso 0.05 4 0.79(2) d . . .
Ow2 O 0.7994(11) 0.5310(9) 0.1887(16) Uiso 0.05 4 0.56(2) d . . .
Ow3 O 0.5141(11) 0.9703(8) 0.223(3) Uiso 0.05 4 0.33(2) d . . .
Ow4 O 0.3202(7) 0.9860(4) 0.0935(7) Uiso 0.05 4 0.53(2) d . . .
H1o1 H 0.1921(17) 0.594(4) 0.0319(10) Uiso 0.017 4 1 d . . .
H1o2 H 0.2792(6) 0.598(2) 0.942(2) Uiso 0.017 4 1 d . . .
H2o2 H 0.3376(10) 0.573(4) 0.0838(12) Uiso 0.017 4 1 d . . .
H1o3 H 0.6027(17) 0.849(2) 0.0080(10) Uiso 0.017 4 1 d . . .
H2o3 H 0.6555(9) 0.8725(16) 0.1413(18) Uiso 0.017 4 1 d . . .
H1o6 H 0.1661(18) 0.9654(6) 0.500(4) Uiso 0.017 4 1 d . . .
H1o7 H 0.232(2) 0.5334(17) 0.555(3) Uiso 0.017 4 1 d . . .
H1o9 H 0.6416(5) 0.5383(12) 0.680(3) Uiso 0.017 4 1 d . . .
H2o9 H 0.5438(7) 0.5529(10) 0.659(3) Uiso 0.017 4 1 d . . .
H1o10 H 0.2064(11) 0.5427(10) 0.2688(13) Uiso 0.017 4 1 d . . .
H2o10 H 0.3037(9) 0.5663(15) 0.248(4) Uiso 0.017 4 1 d . . .
H1o15 H 0.6103(9) 0.5171(3) 0.334(4) Uiso 0.017 4 1 d . . .
H1o16 H -0.0909(18) 0.670(3) 0.1706(9) Uiso 0.017 4 1 d . . .
H1o17 H 0.5710(6) 0.566(4) 0.923(3) Uiso 0.017 4 1 d . . .
H2o17 H 0.4688(9) 0.5513(15) 0.8445(8) Uiso 0.017 4 1 d . . .
H1o20 H 0.2328(4) 0.9199(5) 0.857(3) Uiso 0.017 4 1 d . . .
H2o20 H 0.3009(11) 0.8736(17) 0.7898(19) Uiso 0.017 4 1 d . . .
H1o25 H 0.445(2) 0.8196(11) 0.2444(9) Uiso 0.017 4 1 d . . .

loop_
_atom_type_symbol
_atom_type_scat_source
As International_Tables_Vol_C
Cu International_Tables_Vol_C
H International_Tables_Vol_C
O International_Tables_Vol_C

loop_
_geom_bond_atom_site_label_1
_geom_bond_atom_site_label_2
_geom_bond_site_symmetry_1
_geom_bond_site_symmetry_2
_geom_bond_distance
As1 O4 . . 1.664(6)
As1 O6 . . 1.729(7)
As1 O12 . . 2.909(8)
As1 O19 . . 1.679(6)
As1 O22 . . 1.680(4)
As1 H1o6 . . 2.696(15)
As1 H1o16 . 4_565 2.86(2)
As2 O1 . . 1.708(8)
As2 O11 . . 1.659(6)
As2 O14 . . 2.862(8)
As2 O21 . . 1.683(8)
As2 O27 . . 1.667(4)
As2 H1o1 . 4_565 2.14(6)
As2 H1o25 . . 2.73(2)
As3 O4 . . 2.756(7)
As3 O5 . . 1.675(8)
As3 O13 . . 1.632(5)
As3 O16 . . 1.699(8)
As3 O28 . . 1.676(8)
As3 H1o3 . 4_465 2.48(2)
As3 H1o16 . . 2.05(3)
As4 O11 . 4_464 2.786(7)
As4 O24 . . 1.640(6)
As4 O25 . . 1.724(7)
As4 O29 . . 1.681(7)
As4 O30 . 1_554 1.661(6)
As4 H1o25 . . 2.09(3)
As5 O7 . . 1.705(6)
As5 O12 . . 1.672(6)
As5 O23 . . 1.639(5)
As5 O26 . . 1.651(6)
As5 H2o3 . 4_465 2.847(15)
As5 H1o7 . . 2.38(3)
As5 H1o15 . 3_666 2.657(8)
As5 H2o17 . . 2.858(15)
As6 O8 . . 1.641(7)
As6 O14 . . 1.697(6)
As6 O15 . . 1.716(5)
As6 O18 . . 1.649(6)
As6 H2o2 . . 2.95(2)
As6 H1o15 . . 2.495(10)
Cu1 O2 . . 1.968(8)
Cu1 O8 . 1_556 2.023(5)
Cu1 O13 . 4_565 2.027(8)
Cu1 O17 . . 2.230(7)
Cu1 O26 . . 2.113(5)
Cu1 O30 . . 2.093(7)
Cu1 H1o2 . . 2.40(2)
Cu1 H2o2 . 1_556 2.51(4)
Cu1 H1o17 . . 2.95(4)
Cu1 H2o17 . . 2.50(2)
Cu2 O4 . 4_565 2.273(5)
Cu2 O9 . . 1.977(8)
Cu2 O11 . . 1.960(9)
Cu2 O14 . . 2.376(5)
Cu2 O24 . 4_565 2.004(5)
Cu2 O28 . 4_565 1.937(7)
Cu2 H1o9 . . 2.65(2)
Cu2 H2o9 . . 2.652(18)
Cu3 O16 . 4_565 2.802(8)
Cu3 O19 . . 1.911(4)
Cu3 O20 . . 1.957(8)
Cu3 O21 . 4_465 2.157(7)
Cu3 O26 . . 1.922(7)
Cu3 O30 . . 1.921(5)
Cu3 H1o16 . 4_565 2.99(3)
Cu3 H1o20 . . 2.898(12)
Cu3 H2o20 . . 2.00(3)
Cu4 O12 . . 1.955(7)
Cu4 O14 . . 1.936(7)
Cu4 O22 . . 1.975(7)
Cu4 O27 . . 1.833(12)
Cu4 O28 . 4_565 2.336(6)
Cu4 O29 . . 2.341(5)
Cu4 H1o16 . 4_565 2.57(3)
Cu4 H1o25 . . 2.668(17)
Cu5 O3 . . 1.769(11)
Cu5 O8 . . 2.015(9)
Cu5 O13 . 4_564 1.953(4)
Cu5 O19 . 4_564 2.342(7)
Cu5 O21 . . 1.961(5)
Cu5 O25 . . 2.634(7)
Cu5 H1o3 . . 2.08(3)
Cu5 H2o3 . . 2.33(3)
Cu5 H1o25 . . 2.57(3)
Cu6 O4 . . 1.969(8)
Cu6 O5 . . 1.984(7)
Cu6 O10 . . 1.963(8)
Cu6 O11 . 4_464 2.220(5)
Cu6 O12 . . 2.366(5)
Cu6 O29 . . 1.981(6)
Cu6 H1o10 . . 2.565(18)
Cu6 H2o10 . . 2.62(3)
O1 O2 . 4_564 2.750(9)
O1 O11 . . 2.546(10)
O1 O21 . . 2.705(11)
O1 O27 . . 2.828(11)
O1 Ow1 . 4_565 2.743(14)
O1 Ow2 . 2_655 2.747(18)
O1 Ow3 . . 2.94(2)
O1 H1o1 . 4_565 0.982(14)
O1 H1o2 . 4_564 1.903(12)
O1 H2o2 . 4_565 2.866(17)
O2 O6 . 2_546 2.939(10)
O2 O17 . . 2.798(10)
O2 O18 . 1_556 2.626(9)
O2 O30 . . 2.768(10)
O2 H1o1 . 1_556 2.39(3)
O2 H1o2 . . 0.980(17)
O2 H2o2 . 1_556 0.981(17)
O2 H1o6 . 2_546 2.018(13)
O2 H2o10 . 1_556 2.84(4)
O2 H1o17 . 3_667 2.95(6)
O2 H2o17 . . 2.791(16)
O3 O5 . 4_564 2.665(9)
O3 O7 . 4_564 2.706(8)
O3 O13 . 4_564 2.724(10)
O3 O21 . . 2.659(10)
O3 O25 . . 2.902(9)
O3 Ow3 . . 2.75(2)
O3 H1o3 . . 0.981(18)
O3 H2o3 . . 0.980(15)
O3 H1o7 . 4_564 2.94(3)
O4 O5 . . 2.695(11)
O4 O6 . . 2.635(9)
O4 O11 . 4_464 2.952(8)
O4 O19 . . 2.799(6)
O4 O22 . . 2.776(6)
O4 O24 . . 2.986(8)
O4 O28 . . 2.786(7)
O4 O29 . . 2.896(9)
O5 O10 . . 2.816(9)
O5 O13 . . 2.659(10)
O5 O16 . . 2.656(8)
O5 O28 . . 2.931(11)
O5 H1o3 . 4_465 1.703(14)
O5 H1o10 . . 2.705(19)
O6 O17 . 4_464 2.762(9)
O6 O19 . . 2.728(9)
O6 O22 . . 2.689(8)
O6 Ow2 . 4_465 2.508(16)
O6 H2o2 . 2_555 2.86(7)
O6 H1o6 . . 0.983(19)
O6 H1o17 . 4_464 1.847(16)
O7 O12 . . 2.789(9)
O7 O23 . . 2.672(6)
O7 O26 . . 2.772(8)
O7 Ow2 . 3_666 2.793(18)
O7 Ow4 . 2_545 2.726(9)
O7 H1o3 . 4_465 2.78(3)
O7 H2o3 . 4_465 1.85(2)
O7 H1o7 . . 0.98(3)
O7 H1o15 . 3_666 2.513(13)
O7 H1o20 . 2_546 2.608(10)
O8 O13 . 4_564 2.610(8)
O8 O14 . . 2.748(7)
O8 O15 . . 2.684(8)
O8 O17 . 1_554 2.985(9)
O8 O18 . . 2.609(9)
O8 O21 . . 2.946(10)
O8 H2o2 . . 2.92(4)
O8 H1o25 . . 2.95(2)
O9 O14 . . 2.926(8)
O9 O18 . 3_666 2.683(8)
O9 O23 . . 2.597(7)
O9 O24 . 4_565 2.658(7)
O9 O28 . 4_565 2.989(10)
O9 H1o9 . . 0.981(19)
O9 H2o9 . . 0.981(19)
O10 O11 . 4_464 2.924(9)
O10 O18 . . 2.683(7)
O10 O29 . . 2.757(10)
O10 Ow4 . 2_545 2.725(11)
O10 H1o1 . . 2.139(13)
O10 H2o2 . . 2.444(17)
O10 H1o9 . 3_666 2.785(18)
O10 H1o10 . . 0.981(19)
O10 H2o10 . . 0.983(17)
O11 O21 . . 2.773(7)
O11 O24 . 4_565 2.723(9)
O11 O27 . . 2.734(7)
O11 O28 . 4_565 2.786(10)
O11 O29 . 4_565 2.839(7)
O11 O30 . 4_564 2.932(9)
O11 H1o1 . 4_565 2.26(7)
O12 O14 . . 2.976(8)
O12 O22 . . 2.761(9)
O12 O23 . . 2.752(8)
O12 O26 . . 2.687(7)
O12 O29 . . 2.640(7)
O13 O16 . . 2.523(9)
O13 O26 . 4_464 2.789(7)
O13 O28 . . 2.780(7)
O13 H1o3 . 4_465 2.33(3)
O14 O15 . . 2.678(8)
O14 O18 . . 2.954(8)
O14 O27 . . 2.539(17)
O14 O28 . 4_565 2.659(8)
O14 O29 . . 2.945(7)
O15 O18 . . 2.694(6)
O15 O20 . 4_564 2.663(7)
O15 O23 . 3_666 2.619(8)
O15 H1o15 . . 0.980(9)
O15 H2o17 . 3_666 2.81(2)
O15 H1o20 . 4_564 2.046(8)
O16 O20 . 4_464 2.890(8)
O16 O22 . 4_464 2.685(7)
O16 O26 . 4_464 2.901(11)
O16 O28 . . 2.732(12)
O16 Ow2 . 1_455 2.960(18)
O16 H1o16 . . 0.981(13)
O16 H2o20 . 4_464 2.05(2)
O17 O17 . 3_667 2.753(8)
O17 O23 . . 2.713(8)
O17 H1o6 . 4_565 2.41(3)
O17 H2o9 . . 2.97(3)
O17 H1o17 . . 0.981(15)
O17 H2o17 . . 0.980(12)
O18 H2o2 . . 1.804(16)
O18 H1o9 . 3_666 2.14(2)
O18 H2o9 . 3_666 2.22(2)
O18 H2o10 . . 1.721(17)
O18 H1o15 . . 2.991(14)
O18 H1o17 . 3_666 2.81(6)
O18 H2o17 . 3_666 2.89(2)
O19 O20 . . 2.758(7)
O19 O21 . 4_465 2.574(8)
O19 O22 . . 2.860(7)
O19 O26 . . 2.919(7)
O19 H1o3 . 4_465 2.88(3)
O19 H2o3 . 4_465 2.85(3)
O19 H2o20 . . 2.55(2)
O20 O24 . 1_556 2.738(8)
O20 O30 . . 2.775(9)
O20 Ow2 . 4_465 2.571(18)
O20 H1o15 . 4_465 2.999(13)
O20 H1o20 . . 0.980(11)
O20 H2o20 . . 0.98(2)
O21 O27 . . 2.826(9)
O21 O30 . 4_564 2.931(7)
O21 H2o3 . . 2.56(3)
O21 H1o25 . . 2.97(3)
O22 O27 . . 2.613(7)
O22 Ow1 . 2_555 2.617(14)
O22 H1o16 . 4_565 1.753(13)
O23 O26 . . 2.652(8)
O23 O28 . 4_565 2.871(10)
O23 H2o9 . . 1.757(14)
O23 H1o15 . 3_666 1.750(10)
O23 H1o17 . . 2.99(2)
O23 H2o17 . . 1.848(11)
O24 O25 . . 2.621(7)
O24 O29 . . 2.846(9)
O24 O30 . 1_554 2.731(8)
O24 Ow4 . . 2.721(9)
O24 H1o9 . 4_464 2.72(2)
O24 H1o20 . 1_554 2.83(3)
O25 O27 . . 2.678(7)
O25 O29 . . 2.768(10)
O25 O30 . 1_554 2.713(9)
O25 Ow3 . . 2.744(17)
O25 Ow4 . . 2.974(11)
O25 H1o25 . . 0.980(14)
O26 O28 . 4_565 2.876(9)
O26 O30 . . 2.584(7)
O26 H1o2 . . 2.81(3)
O26 H1o16 . 4_565 2.90(4)
O26 H2o17 . . 2.97(2)
O27 Ow1 . 2_555 2.942(19)
O27 H1o25 . . 1.747(12)
O28 H1o16 . . 2.44(4)
O29 O30 . 1_554 2.716(6)
O29 H2o10 . . 2.76(3)
O29 H1o25 . . 2.47(3)
O30 H1o2 . . 2.51(4)
Ow1 H1o1 . . 2.68(7)
Ow1 H1o10 . . 2.753(18)
Ow2 Ow3 . 2_645 2.98(2)
Ow2 H1o2 . 3_666 2.77(4)
Ow2 H1o6 . 4_564 2.46(3)
Ow2 H1o16 . 1_655 2.99(4)
Ow2 H1o20 . 4_564 2.36(3)
Ow2 H2o20 . 4_564 1.97(3)
Ow3 Ow4 . . 2.960(19)
Ow3 H1o25 . . 2.88(3)
Ow4 H1o7 . 2_555 1.76(3)
Ow4 H1o10 . 2_555 1.851(18)
Ow4 H1o20 . 1_554 2.75(3)
H1o1 H1o2 . 1_554 1.79(3)
H1o1 H2o2 . . 2.19(3)
H1o1 H1o10 . . 2.56(3)
H1o1 H2o10 . . 2.51(4)
H1o2 H2o2 . 1_556 1.59(3)
H1o2 H1o6 . 2_546 2.51(4)
H2o2 H1o6 . 2_545 2.07(6)
H2o2 H2o10 . . 1.88(4)
H2o2 H1o17 . 3_666 2.82(8)
H1o3 H2o3 . . 1.48(2)
H1o3 H1o7 . 4_564 2.83(4)
H2o3 H1o7 . 4_564 2.32(4)
H1o6 H1o17 . 4_464 1.58(4)
H1o7 H1o10 . . 2.87(3)
H1o7 H1o15 . 3_666 2.57(3)
H1o7 H1o20 . 2_546 2.21(3)
H1o9 H2o9 . . 1.480(14)
H1o9 H1o10 . 3_666 2.67(2)
H1o9 H2o10 . 3_666 2.08(3)
H1o9 H1o17 . . 2.98(4)
H2o9 H1o15 . 3_666 2.67(2)
H2o9 H1o17 . . 2.66(4)
H2o9 H2o17 . . 2.44(3)
H1o10 H2o10 . . 1.60(3)
H1o15 H2o17 . 3_666 2.29(3)
H1o15 H1o20 . 4_564 2.138(15)
H1o16 H2o20 . 4_464 2.40(3)
H1o17 H2o17 . . 1.60(2)
H1o20 H2o20 . . 1.60(3)

loop_
_geom_hbond_atom_site_label_D
_geom_hbond_atom_site_label_H
_geom_hbond_atom_site_label_A
_geom_hbond_site_symmetry_D
_geom_hbond_site_symmetry_H
_geom_hbond_site_symmetry_A
_geom_hbond_distance_DH
_geom_hbond_distance_HA
_geom_hbond_distance_DA
_geom_hbond_angle_DHA
O1 H1o1 O10 4_464 . . 0.982(14) 2.139(13) 3.098(8) 165(3)
O2 H1o2 O1 . . 4_465 0.980(17) 1.903(12) 2.750(9) 143(2)
O2 H2o2 O10 1_554 . . 0.981(17) 2.444(17) 3.284(10) 143(2)
O2 H2o2 O18 1_554 . . 0.981(17) 1.804(16) 2.626(9) 139.2(13)
O3 H1o3 As3 . . 4_564 0.981(18) 2.48(2) 3.272(7) 137(2)
O3 H1o3 O5 . . 4_564 0.981(18) 1.703(14) 2.665(9) 166(3)
O3 H2o3 O7 . . 4_564 0.980(15) 1.85(2) 2.706(8) 144(2)
O6 H1o6 O2 . . 2_556 0.983(19) 2.018(13) 2.939(10) 155(3)
O7 H1o7 Ow4 . . 2_545 0.98(3) 1.76(3) 2.726(9) 169(3)
O9 H1o9 O18 . . 3_666 0.981(19) 2.14(2) 2.683(8) 113.6(10)
O9 H2o9 O23 . . . 0.981(19) 1.757(14) 2.597(7) 141.4(16)
O10 H1o10 Ow4 . . 2_545 0.981(19) 1.851(18) 2.725(11) 146.7(12)
O10 H2o10 O18 . . . 0.983(17) 1.721(17) 2.683(7) 166(3)
O15 H1o15 O23 . . 3_666 0.980(9) 1.750(10) 2.619(8) 145.8(12)
O16 H1o16 O22 . . 4_464 0.981(13) 1.753(13) 2.685(7) 157(3)
O17 H1o17 O6 . . 4_565 0.981(15) 1.847(16) 2.762(9) 154(3)
O17 H2o17 O23 . . . 0.980(12) 1.848(11) 2.713(8) 145(2)
O20 H1o20 O15 . . 4_465 0.980(11) 2.046(8) 2.663(7) 119.0(7)
O20 H2o20 O16 . . 4_565 0.98(2) 2.05(2) 2.890(8) 142.8(19)
O20 H2o20 Ow2 . . 4_465 0.98(2) 1.97(3) 2.571(18) 117(2)
O25 H1o25 O27 . . . 0.980(14) 1.747(12) 2.678(7) 157.4(19)

loop_
_restr_angle_atom_site_label_1
_restr_angle_site_symmetry_1
_restr_angle_atom_site_label_2
_restr_angle_site_symmetry_2
_restr_angle_atom_site_label_3
_restr_angle_site_symmetry_3
_restr_angle_target
_restr_angle_target_weight_param
H1o10 . O10 . H2o10 . 109.47 0.01
H1o17 . O17 . H2o17 . 109.47 0.01
H1o2 . O2 . H2o2 1_556 108 0.02
H1o9 . O9 . H2o9 . 98 0.02
H1o3 . O3 . H2o3 . 98 0.01
H1o20 . O20 . H2o20 . 109 0.01

loop_
_restr_distance_atom_site_label_1
_restr_distance_site_symmetry_1
_restr_distance_atom_site_label_2
_restr_distance_site_symmetry_2
_restr_distance_target
_restr_distance_target_weight_param
As1 . O4 . 1.685 0.002
As1 . O19 . 1.685 0.002
As1 . O22 . 1.685 0.002
As2 . O11 . 1.685 0.002
As2 . O21 . 1.685 0.002
As2 . O27 . 1.685 0.002
As3 . O5 . 1.685 0.002
As3 . O13 . 1.685 0.002
As3 . O28 . 1.685 0.002
As4 . O24 . 1.685 0.002
As4 . O29 . 1.685 0.002
As4 . O30 1_554 1.685 0.002
As5 . O12 . 1.685 0.002
As5 . O23 . 1.685 0.002
As5 . O26 . 1.685 0.002
As6 . O8 . 1.685 0.002
As6 . O14 . 1.685 0.002
As6 . O18 . 1.685 0.002
As1 . O6 . 1.715 0.002
As2 . O1 . 1.715 0.002
As3 . O16 . 1.715 0.002
As4 . O25 . 1.715 0.002
As5 . O7 . 1.715 0.002
As6 . O15 . 1.715 0.002
Cu2 . O9 . 1.99 0.003
Cu2 . O24 4_565 1.99 0.003
Cu3 . O19 . 1.99 0.003
Cu3 . O20 . 1.99 0.003
Cu3 . O26 . 1.99 0.003
Cu4 . O12 . 1.99 0.003
Cu4 . O14 . 1.99 0.003
Cu4 . O22 . 1.99 0.003
Cu5 . O13 4_564 1.99 0.003
Cu5 . O21 . 1.99 0.003
Cu6 . O4 . 1.99 0.003
Cu6 . O10 . 1.99 0.003
Cu6 . O29 . 1.99 0.003
O1 . Ow1 4_565 2.75 0.003
O8 . O13 4_564 2.75 0.003
O9 . O18 3_666 2.75 0.003
O9 . O23 . 2.75 0.003
O15 . O23 3_666 2.75 0.003
O24 . Ow4 . 2.75 0.003
O26 . O30 . 2.75 0.003
O2 . O30 . 2.75 0.003
O7 . O26 . 2.75 0.003
O8 . O14 . 2.75 0.003
O9 . O24 4_565 2.75 0.003
O10 . Ow4 2_545 2.75 0.003
O11 . O24 4_565 2.75 0.003
O15 . O20 4_564 2.75 0.003
O23 . O26 . 2.75 0.003
O25 . O30 1_554 2.75 0.003
O7 . Ow4 2_545 2.75 0.003
O10 . O18 . 2.75 0.003
O12 . O22 . 2.75 0.003
O14 . O15 . 2.75 0.003
O25 . O27 . 2.75 0.003
O3 . O7 4_564 2.75 0.003
O3 . Ow3 . 2.75 0.003
O17 . O17 3_667 2.75 0.003
O29 . O30 1_554 2.75 0.003
O3 . O13 4_564 2.75 0.003
O20 . O24 1_556 2.75 0.003
O1 . Ow2 2_655 2.75 0.003
O16 . O22 4_464 2.75 0.003
O6 . O19 . 2.75 0.003
O25 . Ow3 . 2.75 0.003
O19 . O20 . 2.75 0.003
O8 . O15 . 2.75 0.003
O1 . H1o1 4_565 0.98 0.001
O6 . H1o6 . 0.98 0.001
O7 . H1o7 . 0.98 0.001
O15 . H1o15 . 0.98 0.001
O16 . H1o16 . 0.98 0.001
O25 . H1o25 . 0.98 0.001
O10 . H1o1 . 2.13 0.003
O2 . H1o6 2_546 2 0.003
O22 . H1o16 4_565 1.75 0.003
O23 . H1o15 3_666 1.75 0.003
O27 . H1o25 . 1.75 0.003
Ow4 . H1o7 2_555 1.75 0.003
O2 . H1o2 . 0.98 0.001
O2 . H2o2 1_556 0.98 0.001
O10 . H1o10 . 0.98 0.001
O10 . H2o10 . 0.98 0.001
O17 . H1o17 . 0.98 0.001
O17 . H2o17 . 0.98 0.001
O20 . H1o20 . 0.98 0.001
O20 . H2o20 . 0.98 0.001
O9 . H1o9 . 0.98 0.00075
O9 . H2o9 . 0.98 0.001
O3 . H1o3 . 0.98 0.001
O3 . H2o3 . 0.98 0.001
O15 . H1o20 4_564 2.1 0.003
O16 . H2o20 4_464 2.1 0.003
O5 . H1o3 4_465 1.7 0.003
O18 . H2o10 . 1.7 0.003
O7 . H2o3 4_465 1.85 0.003
Ow4 . H1o10 2_555 1.85 0.003
O23 . H2o17 . 1.85 0.003
O6 . H1o17 4_464 1.85 0.003
O1 . H1o2 4_564 1.9 0.003
O15 . H1o20 4_564 2 0.003
O16 . H2o20 4_464 2 0.003
O23 . H2o9 . 1.75 0.003
O18 . H2o2 . 1.8 0.003
O18 . H1o9 3_666 2.13 0.004
